data_2228275
loop_
_publ_author_name
'Liu, Jian-Lian'
'Du, Chao-Jun'
'Wang, Li-Sheng'

_publ_section_title
;
 4-Amino-3-ammoniobenzenesulfonate
;
_journal_coeditor_code CV2799
_journal_issue 12
_journal_name_full 'Acta Crystallographica Section E'
_journal_page_first o3281
_journal_paper_doi 10.1107/S1600536810048063
_journal_volume 66
_journal_year 2010
_chemical_formula_iupac 'C6 H8 N2 O3 S'
_chemical_formula_moiety 'C6 H8 N2 O3 S'
_chemical_formula_sum 'C6 H8 N2 O3 S'
_chemical_formula_weight 188.20
_chemical_name_systematic
;
4-Amino-3-ammoniobenzenesulfonate
;
_space_group_IT_number 14
_symmetry_cell_setting monoclinic
_symmetry_space_group_name_Hall '-P 2ybc'
_symmetry_space_group_name_H-M 'P 1 21/c 1'
_atom_sites_solution_hydrogens geom
_atom_sites_solution_primary direct
_atom_sites_solution_secondary difmap
_cell_angle_alpha 90.00
_cell_angle_beta 95.613(2)
_cell_angle_gamma 90.00
_cell_formula_units_Z 4
_cell_length_a 5.6020(10)
_cell_length_b 8.4135(15)
_cell_length_c 16.221(3)
_cell_measurement_reflns_used 2332
_cell_measurement_temperature 295(2)
_cell_measurement_theta_max 27.66
_cell_measurement_theta_min 2.42
_cell_volume 760.9(2)
_computing_cell_refinement '<i>SAINT</i> (Bruker, 2005)'
_computing_data_collection '<i>APEX2</i> (Bruker, 2005)'
_computing_data_reduction '<i>SAINT</i> (Bruker, 2005)'
_computing_molecular_graphics '<i>SHELXTL</i> (Sheldrick, 2008)'
_computing_publication_material '<i>SHELXTL</i> (Sheldrick, 2008)'
_computing_structure_refinement '<i>SHELXTL</i> (Sheldrick, 2008)'
_computing_structure_solution '<i>SHELXTL</i> (Sheldrick, 2008)'
_diffrn_ambient_temperature 295(2)
_diffrn_measured_fraction_theta_full 0.997
_diffrn_measured_fraction_theta_max 0.997
_diffrn_measurement_device_type 'Bruker SMART APEXII CCD area-detector'
_diffrn_measurement_method 'phi and omega scans'
_diffrn_radiation_monochromator graphite
_diffrn_radiation_source 'fine-focus sealed tube'
_diffrn_radiation_type MoK\a
_diffrn_radiation_wavelength 0.71073
_diffrn_reflns_av_R_equivalents 0.0192
_diffrn_reflns_av_sigmaI/netI 0.0214
_diffrn_reflns_limit_h_max 6
_diffrn_reflns_limit_h_min -6
_diffrn_reflns_limit_k_max 10
_diffrn_reflns_limit_k_min -9
_diffrn_reflns_limit_l_max 19
_diffrn_reflns_limit_l_min -17
_diffrn_reflns_number 4039
_diffrn_reflns_theta_full 26.00
_diffrn_reflns_theta_max 26.00
_diffrn_reflns_theta_min 2.52
_exptl_absorpt_coefficient_mu 0.390
_exptl_absorpt_correction_T_max 0.9438
_exptl_absorpt_correction_T_min 0.8754
_exptl_absorpt_correction_type multi-scan
_exptl_absorpt_process_details '(SADABS; Bruker, 2005)'
_exptl_crystal_colour orange
_exptl_crystal_density_diffrn 1.643
_exptl_crystal_density_method 'not measured'
_exptl_crystal_description block
_exptl_crystal_F_000 392
_exptl_crystal_size_max 0.35
_exptl_crystal_size_mid 0.25
_exptl_crystal_size_min 0.15
_refine_diff_density_max 0.336
_refine_diff_density_min -0.326
_refine_ls_extinction_coef 0.022(3)
_refine_ls_extinction_expression Fc^*^=kFc[1+0.001xFc^2^\l^3^/sin(2\q)]^-1/4^
_refine_ls_extinction_method '<i>SHELXTL</i> (Sheldrick, 2008)'
_refine_ls_goodness_of_fit_ref 1.085
_refine_ls_hydrogen_treatment mixed
_refine_ls_matrix_type full
_refine_ls_number_parameters 122
_refine_ls_number_reflns 1490
_refine_ls_number_restraints 0
_refine_ls_restrained_S_all 1.085
_refine_ls_R_factor_all 0.0346
_refine_ls_R_factor_gt 0.0312
_refine_ls_shift/su_max 0.001
_refine_ls_shift/su_mean 0.000
_refine_ls_structure_factor_coef Fsqd
_refine_ls_weighting_details 'calc w=1/[\s^2^(Fo^2^)+(0.0446P)^2^+0.3348P] where P=(Fo^2^+2Fc^2^)/3'
_refine_ls_weighting_scheme calc
_refine_ls_wR_factor_gt 0.0840
_refine_ls_wR_factor_ref 0.0870
_reflns_number_gt 1351
_reflns_number_total 1490
_reflns_threshold_expression I>2sigma(I)
_cod_data_source_file cv2799.cif
_cod_data_source_block I
_cod_original_sg_symbol_H-M 'P 21/c'
_cod_database_code 2228275
_cod_database_fobs_code 2228275

loop_
_symmetry_equiv_pos_as_xyz
'x, y, z'
'-x, y+1/2, -z+1/2'
'-x, -y, -z'
'x, -y-1/2, z-1/2'

loop_
_atom_site_type_symbol
_atom_site_label
_atom_site_fract_x
_atom_site_fract_y
_atom_site_fract_z
_atom_site_U_iso_or_equiv
_atom_site_adp_type
_atom_site_calc_flag
_atom_site_refinement_flags
_atom_site_occupancy
_atom_site_disorder_assembly
_atom_site_disorder_group
C C1 0.1329(3) 0.2272(2) 1.04906(10) 0.0265(4) Uani d . 1 . .
C C2 0.1963(3) 0.15996(19) 0.97641(10) 0.0263(4) Uani d . 1 . .
H H2 0.3348 0.0988 0.9769 0.032 Uiso calc R 1 . .
C C3 0.0532(3) 0.18407(19) 0.90339(10) 0.0263(4) Uani d . 1 . .
C C4 -0.1567(3) 0.2754(2) 0.90017(10) 0.0300(4) Uani d . 1 . .
C C5 -0.2178(3) 0.3403(2) 0.97466(11) 0.0341(4) Uani d . 1 . .
H H5 -0.3570 0.4005 0.9747 0.041 Uiso calc R 1 . .
C C6 -0.0764(3) 0.3168(2) 1.04811(11) 0.0314(4) Uani d . 1 . .
H H6 -0.1207 0.3608 1.0970 0.038 Uiso calc R 1 . .
H H1A 0.266(4) 0.065(3) 0.8377(14) 0.052(7) Uiso d . 1 . .
H H1B 0.132(4) 0.185(3) 0.7858(16) 0.045(6) Uiso d . 1 . .
H H1C 0.012(4) 0.033(3) 0.8111(15) 0.055(7) Uiso d . 1 . .
N N1 0.1219(3) 0.1112(2) 0.82725(9) 0.0304(3) Uani d . 1 . .
N N2 -0.2985(3) 0.3022(2) 0.82732(11) 0.0502(5) Uani d . 1 . .
H H2B -0.4260 0.3592 0.8274 0.060 Uiso calc R 1 . .
H H2A -0.2597 0.2619 0.7818 0.060 Uiso calc R 1 . .
O O1 0.1572(3) 0.16078(16) 1.20518(8) 0.0413(4) Uani d . 1 . .
O O2 0.4779(3) 0.07161(18) 1.12735(8) 0.0518(4) Uani d . 1 . .
O O3 0.4413(2) 0.34942(17) 1.16250(8) 0.0424(4) Uani d . 1 . .
S S1 0.31916(8) 0.20155(5) 1.14202(2) 0.02874(18) Uani d . 1 . .

loop_
_atom_site_aniso_label
_atom_site_aniso_U_11
_atom_site_aniso_U_22
_atom_site_aniso_U_33
_atom_site_aniso_U_12
_atom_site_aniso_U_13
_atom_site_aniso_U_23
C1 0.0281(9) 0.0290(8) 0.0218(8) 0.0004(6) -0.0011(6) -0.0005(6)
C2 0.0269(8) 0.0274(8) 0.0243(8) 0.0028(6) 0.0004(6) 0.0009(6)
C3 0.0302(9) 0.0259(8) 0.0222(8) 0.0004(6) 0.0005(6) -0.0006(6)
C4 0.0303(9) 0.0298(8) 0.0285(9) 0.0012(7) -0.0045(7) 0.0012(7)
C5 0.0277(9) 0.0369(9) 0.0368(10) 0.0073(7) -0.0004(7) -0.0027(7)
C6 0.0309(9) 0.0363(9) 0.0275(9) 0.0036(7) 0.0045(7) -0.0054(7)
N1 0.0352(9) 0.0334(8) 0.0217(7) 0.0054(7) -0.0010(6) -0.0001(6)
N2 0.0538(11) 0.0559(11) 0.0364(9) 0.0241(9) -0.0188(8) -0.0073(8)
O1 0.0556(9) 0.0457(8) 0.0228(6) -0.0086(6) 0.0054(6) -0.0029(5)
O2 0.0625(9) 0.0574(9) 0.0324(7) 0.0326(8) -0.0104(6) -0.0080(6)
O3 0.0452(8) 0.0432(8) 0.0366(7) -0.0086(6) -0.0072(6) -0.0032(6)
S1 0.0343(3) 0.0307(3) 0.0203(2) 0.00447(16) -0.00195(17) -0.00273(15)

loop_
_atom_type_symbol
_atom_type_description
_atom_type_scat_dispersion_real
_atom_type_scat_dispersion_imag
_atom_type_scat_source
C C 0.0033 0.0016 'International Tables Vol C Tables 4.2.6.8 and 6.1.1.4'
H H 0.0000 0.0000 'International Tables Vol C Tables 4.2.6.8 and 6.1.1.4'
N N 0.0061 0.0033 'International Tables Vol C Tables 4.2.6.8 and 6.1.1.4'
O O 0.0106 0.0060 'International Tables Vol C Tables 4.2.6.8 and 6.1.1.4'
S S 0.1246 0.1234 'International Tables Vol C Tables 4.2.6.8 and 6.1.1.4'

loop_
_geom_angle_atom_site_label_1
_geom_angle_atom_site_label_2
_geom_angle_atom_site_label_3
_geom_angle_site_symmetry_1
_geom_angle_site_symmetry_3
_geom_angle
_geom_angle_publ_flag
C2 C1 C6 . . 119.85(15) ?
C2 C1 S1 . . 119.92(13) ?
C6 C1 S1 . . 120.23(13) ?
C3 C2 C1 . . 119.66(15) ?
C3 C2 H2 . . 120.2 ?
C1 C2 H2 . . 120.2 ?
C2 C3 C4 . . 121.88(15) ?
C2 C3 N1 . . 118.96(15) ?
C4 C3 N1 . . 119.16(15) ?
N2 C4 C5 . . 120.55(16) ?
N2 C4 C3 . . 122.25(16) ?
C5 C4 C3 . . 117.20(15) ?
C6 C5 C4 . . 121.48(16) ?
C6 C5 H5 . . 119.3 ?
C4 C5 H5 . . 119.3 ?
C5 C6 C1 . . 119.93(16) ?
C5 C6 H6 . . 120.0 ?
C1 C6 H6 . . 120.0 ?
C3 N1 H1A . . 109.1(15) ?
C3 N1 H1B . . 111.8(14) ?
H1A N1 H1B . . 108(2) ?
C3 N1 H1C . . 108.5(14) ?
H1A N1 H1C . . 108(2) ?
H1B N1 H1C . . 111(2) ?
C4 N2 H2B . . 120.0 ?
C4 N2 H2A . . 120.0 ?
H2B N2 H2A . . 120.0 ?
O3 S1 O2 . . 113.91(10) ?
O3 S1 O1 . . 110.55(8) ?
O2 S1 O1 . . 111.67(9) ?
O3 S1 C1 . . 108.61(8) ?
O2 S1 C1 . . 105.94(8) ?
O1 S1 C1 . . 105.68(8) ?

loop_
_geom_bond_atom_site_label_1
_geom_bond_atom_site_label_2
_geom_bond_site_symmetry_2
_geom_bond_distance
_geom_bond_publ_flag
C1 C2 . 1.385(2) ?
C1 C6 . 1.393(2) ?
C1 S1 . 1.7611(17) ?
C2 C3 . 1.379(2) ?
C2 H2 . 0.9300 ?
C3 C4 . 1.401(2) ?
C3 N1 . 1.464(2) ?
C4 N2 . 1.376(2) ?
C4 C5 . 1.399(2) ?
C5 C6 . 1.379(2) ?
C5 H5 . 0.9300 ?
C6 H6 . 0.9300 ?
N1 H1A . 0.90(2) ?
N1 H1B . 0.92(3) ?
N1 H1C . 0.92(3) ?
N2 H2B . 0.8600 ?
N2 H2A . 0.8600 ?
O1 S1 . 1.4739(14) ?
O2 S1 . 1.4435(14) ?
O3 S1 . 1.4428(14) ?

loop_
_geom_hbond_atom_site_label_D
_geom_hbond_atom_site_label_H
_geom_hbond_atom_site_label_A
_geom_hbond_site_symmetry_A
_geom_hbond_distance_DH
_geom_hbond_distance_HA
_geom_hbond_distance_DA
_geom_hbond_angle_DHA
N1 H1B O1 4_565 0.92(3) 1.86(3) 2.778(2) 178(2)
N1 H1C O1 3_557 0.92(3) 1.89(3) 2.792(2) 165(2)
N1 H1A O2 3_657 0.90(2) 1.88(3) 2.759(2) 165(2)
N2 H2B O3 3_567 0.86 2.46 3.047(2) 126.2

loop_
_geom_torsion_atom_site_label_1
_geom_torsion_atom_site_label_2
_geom_torsion_atom_site_label_3
_geom_torsion_atom_site_label_4
_geom_torsion_site_symmetry_1
_geom_torsion_site_symmetry_2
_geom_torsion_site_symmetry_3
_geom_torsion_site_symmetry_4
_geom_torsion
_geom_torsion_publ_flag
C6 C1 C2 C3 . . . . 0.9(3) ?
S1 C1 C2 C3 . . . . -178.25(13) ?
C1 C2 C3 C4 . . . . 0.0(3) ?
C1 C2 C3 N1 . . . . -179.58(15) ?
C2 C3 C4 N2 . . . . 178.93(17) ?
N1 C3 C4 N2 . . . . -1.5(3) ?
C2 C3 C4 C5 . . . . -0.8(3) ?
N1 C3 C4 C5 . . . . 178.80(16) ?
N2 C4 C5 C6 . . . . -179.04(18) ?
C3 C4 C5 C6 . . . . 0.7(3) ?
C4 C5 C6 C1 . . . . 0.2(3) ?
C2 C1 C6 C5 . . . . -1.0(3) ?
S1 C1 C6 C5 . . . . 178.15(14) ?
C2 C1 S1 O3 . . . . 106.55(15) ?
C6 C1 S1 O3 . . . . -72.59(16) ?
C2 C1 S1 O2 . . . . -16.19(17) ?
C6 C1 S1 O2 . . . . 164.66(15) ?
C2 C1 S1 O1 . . . . -134.81(14) ?
C6 C1 S1 O1 . . . . 46.04(17) ?

loop_
_cod_related_entry_id
_cod_related_entry_database
_cod_related_entry_code
1 ChemSpider 73991
